data_4001267
loop_
_publ_author_name
'Wagemaker, Marnix'
'Ellis, Brian L.'
'L\"utzenkirchen-Hecht, Dirk'
'Mulder, Fokko M.'
'Nazar, Linda F.'

_publ_section_title
;
 Proof of Supervalent Doping in Olivine LiFePO4
;
_journal_issue 20
_journal_name_full 'Chemistry of Materials'
_journal_page_first 6313
_journal_paper_doi 10.1021/cm801781k
_journal_volume 20
_journal_year 2008
_chemical_formula_sum 'Fe0.99 Li0.9 O4 P Zr0.03'
_chemical_formula_weight 159.17
_space_group_IT_number 62
_symmetry_cell_setting orthorhombic
_symmetry_space_group_name_Hall '-P 2ac 2n'
_symmetry_space_group_name_H-M 'P n m a'
_audit_creation_date 2008-08-22T14:16
_audit_creation_method 'from EXP file using GSAS2CIF'
_audit_update_record ' 2008-08-22T14:16  Initial CIF as created by GSAS2CIF'
_cell_angle_alpha 90.0
_cell_angle_beta 90.0
_cell_angle_gamma 90.0
_cell_formula_units_Z 4
_cell_length_a 10.32421(13)
_cell_length_b 6.00449(7)
_cell_length_c 4.69830(6)
_cell_volume 291.255(6)
_pd_block_id 2008-08-22T14:16|POL41258-ANI|mw|Overall
_pd_phase_name 'from C:/Marnix/MarnixDATA/ElasticND/LiFePO4-GEM2005/LiFePO4/LFPO.E'
_cod_data_source_file cm801781k_si_003.cif
_cod_data_source_block POL41258-ANI_publ
_cod_depositor_comments
;
The following automatic conversions were performed:

'_geom_bond_publ_flag' value 'N' changed to 'n' according to
/home/saulius/struct/CIF-dictionaries/cif_core.dic dictionary named
'cif_core.dic' version 2.4.1 from 2010-06-29 (129
times).

'_geom_angle_publ_flag' value 'N' changed to 'n' according
to /home/saulius/struct/CIF-dictionaries/cif_core.dic dictionary
named 'cif_core.dic' version 2.4.1 from 2010-06-29 (320 times).

Automatic conversion script
Id: cif_fix_values 1715 2011-07-08 13:25:40Z adriana 
;
_cod_original_cell_volume 291.255(8)
_cod_original_formula_sum 'Fe0.99 Li0.90 O4 P Zr0.03'
_cod_database_code 4001267

loop_
_symmetry_equiv_pos_site_id
_symmetry_equiv_pos_as_xyz
1 +x,+y,+z
2 -x+1/2,+y+1/2,+z+1/2
3 +x,-y+1/2,+z
4 -x+1/2,-y,+z+1/2
-1 -x,-y,-z
-2 +x+1/2,-y+1/2,-z+1/2
-3 -x,+y+1/2,-z
-4 +x+1/2,+y,-z+1/2

loop_
_atom_site_aniso_label
_atom_site_aniso_U_11
_atom_site_aniso_U_12
_atom_site_aniso_U_13
_atom_site_aniso_U_22
_atom_site_aniso_U_23
_atom_site_aniso_U_33
Fe1 0.00526(12 0.0 -0.00017(15 0.00466(12 0.0 0.00836(13
P1 0.00489(24 0.0 0.00049(23 0.00735(25 0.0 0.00321(24
O1 0.01093(27 0.0 -0.00144(25 0.01108(27 0.0 0.00392(25
O2 0.00322(22 0.0 -0.00079(23 0.01157(25 0.0 0.00742(28
O3 0.01032(16 0.00348(17 0.00140(17 0.00485(14 0.00120(15 0.00804(17
Li 0.01948 -0.005 0.00036 0.01074 -0.00005 0.0192

loop_
_atom_site_type_symbol
_atom_site_label
_atom_site_fract_x
_atom_site_fract_y
_atom_site_fract_z
_atom_site_occupancy
_atom_site_thermal_displace_type
_atom_site_U_iso_or_equiv
_atom_site_symmetry_multiplicity
Fe Fe1 0.28197(4) 0.25 0.97459(4) 0.987(4) Uani 0.00609 4
P P1 0.09504(7) 0.25 0.41740(15) 1.0 Uani 0.00515 4
O O1 0.09792(8) 0.25 0.74243(16) 1.0 Uani 0.00865 4
O O2 0.45739(6) 0.25 0.20379(17) 1.0 Uani 0.0074 4
O O3 0.16572(6) 0.04744(8) 0.28499(10) 1.0 Uani 0.00774 8
Li Li 0.0 0.0 0.0 0.891(8) Uani 0.01647 4
Zr ZrFe 0.28197(4) 0.25 0.97459(4) 0.0093(12) Uiso 0.005 4
Zr ZrLi 0.0 0.0 0.0 0.0223(11) Uiso 0.005 4
Li LiFe 0.28197(4) 0.25 0.97459(4) 0.0043(9) Uiso 0.016 4

loop_
_atom_type_symbol
_atom_type_number_in_cell
Li 3.588
Fe 3.948
P 4.0
O 16.0
Zr 0.125

loop_
_geom_angle_atom_site_label_1
_geom_angle_atom_site_label_2
_geom_angle_atom_site_label_3
_geom_angle
_geom_angle_site_symmetry_1
_geom_angle_site_symmetry_3
_geom_angle_publ_flag
O2 Fe1 O3 89.752(23) 1_556 2_555 n
O2 Fe1 O3 89.752(23) 1_556 4_555 n
O2 Fe1 ZrFe 7.146(12) 1_556 1_555 n
O2 Fe1 LiFe 7.146(12) 1_556 1_555 n
O3 Fe1 O3 119.498(29) 2_555 4_555 n
O3 Fe1 ZrFe 86.000(22) 2_555 1_555 n
O3 Fe1 LiFe 86.000(22) 2_555 1_555 n
O3 Fe1 ZrFe 85.964(22) 4_555 1_555 n
O3 Fe1 LiFe 85.964(22) 4_555 1_555 n
ZrFe Fe1 LiFe 0.0 1_555 1_555 n
O1 P1 O2 112.95(7) 1_555 -2_566 n
O1 P1 O3 113.10(4) 1_555 1_555 n
O1 P1 O3 113.10(4) 1_555 3_555 n
O1 P1 Li 138.159(31) 1_555 1_555 n
O1 P1 Li 138.159(31) 1_555 3_555 n
O1 P1 ZrFe 136.03(6) 1_555 1_554 n
O1 P1 ZrLi 138.159(31) 1_555 1_555 n
O1 P1 ZrLi 138.159(31) 1_555 3_555 n
O1 P1 LiFe 136.03(6) 1_555 1_554 n
O2 P1 O3 106.74(4) -2_566 1_555 n
O2 P1 O3 106.74(4) -2_566 3_555 n
O2 P1 Li 51.889(26) -2_566 1_555 n
O2 P1 Li 51.889(26) -2_566 3_555 n
O2 P1 ZrFe 111.02(5) -2_566 1_554 n
O2 P1 ZrLi 51.889(26) -2_566 1_555 n
O2 P1 ZrLi 51.889(26) -2_566 3_555 n
O2 P1 LiFe 111.02(5) -2_566 1_554 n
O3 P1 O3 103.50(6) 1_555 3_555 n
O3 P1 Li 55.524(28) 1_555 1_555 n
O3 P1 Li 108.74(4) 1_555 3_555 n
O3 P1 ZrFe 52.058(28) 1_555 1_554 n
O3 P1 ZrLi 55.524(28) 1_555 1_555 n
O3 P1 ZrLi 108.74(4) 1_555 3_555 n
O3 P1 LiFe 52.058(28) 1_555 1_554 n
O3 P1 Li 108.74(4) 3_555 1_555 n
O3 P1 Li 55.524(28) 3_555 3_555 n
O3 P1 ZrFe 52.058(28) 3_555 1_554 n
O3 P1 ZrLi 108.74(4) 3_555 1_555 n
O3 P1 ZrLi 55.524(28) 3_555 3_555 n
O3 P1 LiFe 52.058(28) 3_555 1_554 n
Li P1 Li 68.792(18) 1_555 3_555 n
Li P1 ZrFe 73.151(17) 1_555 1_554 n
Li P1 ZrLi 0.0 1_555 1_555 n
Li P1 ZrLi 68.792(18) 1_555 3_555 n
Li P1 LiFe 73.151(17) 1_555 1_554 n
Li P1 ZrFe 73.151(17) 3_555 1_554 n
Li P1 ZrLi 68.792(18) 3_555 1_555 n
Li P1 ZrLi 0.0 3_555 3_555 n
Li P1 LiFe 73.151(17) 3_555 1_554 n
ZrFe P1 ZrLi 73.151(17) 1_554 1_555 n
ZrFe P1 ZrLi 73.151(17) 1_554 3_555 n
ZrFe P1 LiFe 0.0 1_554 1_554 n
ZrLi P1 ZrLi 68.792(18) 1_555 3_555 n
ZrLi P1 LiFe 73.151(17) 1_555 1_554 n
ZrLi P1 LiFe 73.151(17) 3_555 1_554 n
P1 O1 Li 123.138(35) 1_555 1_556 n
P1 O1 Li 123.138(35) 1_555 3_556 n
P1 O1 ZrFe 120.97(6) 1_555 1_555 n
P1 O1 ZrLi 123.138(35) 1_555 1_556 n
P1 O1 ZrLi 123.138(35) 1_555 3_556 n
P1 O1 LiFe 120.97(6) 1_555 1_555 n
Li O1 Li 87.185(30) 1_556 3_556 n
Li O1 ZrFe 97.240(24) 1_556 1_555 n
Li O1 ZrLi 0.0 1_556 1_556 n
Li O1 ZrLi 87.185(30) 1_556 3_556 n
Li O1 LiFe 97.240(24) 1_556 1_555 n
Li O1 ZrFe 97.240(24) 3_556 1_555 n
Li O1 ZrLi 87.185(30) 3_556 1_556 n
Li O1 ZrLi 0.0 3_556 3_556 n
Li O1 LiFe 97.240(24) 3_556 1_555 n
ZrFe O1 ZrLi 97.240(24) 1_555 1_556 n
ZrFe O1 ZrLi 97.240(24) 1_555 3_556 n
ZrFe O1 LiFe 0.0 1_555 1_555 n
ZrLi O1 ZrLi 87.185(30) 1_556 3_556 n
ZrLi O1 LiFe 97.240(24) 1_556 1_555 n
ZrLi O1 LiFe 97.240(24) 3_556 1_555 n
Fe1 O2 P1 127.43(5) 1_554 -2_656 n
Fe1 O2 Li 121.350(21) 1_554 2_555 n
Fe1 O2 Li 121.350(21) 1_554 4_555 n
Fe1 O2 ZrFe 0.0 1_554 1_554 n
Fe1 O2 ZrLi 121.350(21) 1_554 2_555 n
Fe1 O2 ZrLi 121.350(21) 1_554 4_555 n
Fe1 O2 LiFe 0.0 1_554 1_554 n
P1 O2 Li 92.991(31) -2_666 2_555 n
P1 O2 Li 92.991(31) -2_666 4_555 n
P1 O2 ZrFe 127.43(5) -2_666 1_554 n
P1 O2 ZrLi 92.991(31) -2_666 2_555 n
P1 O2 ZrLi 92.991(31) -2_666 4_555 n
P1 O2 LiFe 127.43(5) -2_666 1_554 n
Li O2 Li 91.614(31) 2_555 4_555 n
Li O2 ZrFe 121.351(21) 2_555 1_554 n
Li O2 ZrLi 0.0 2_555 2_555 n
Li O2 ZrLi 91.614(31) 2_555 4_555 n
Li O2 LiFe 121.351(21) 2_555 1_554 n
Li O2 ZrFe 121.351(21) 4_555 1_554 n
Li O2 ZrLi 91.614(31) 4_555 2_555 n
Li O2 ZrLi 0.0 4_555 4_555 n
Li O2 LiFe 121.351(21) 4_555 1_554 n
ZrFe O2 ZrLi 121.351(21) 1_554 2_555 n
ZrFe O2 ZrLi 121.351(21) 1_554 4_555 n
ZrFe O2 LiFe 0.0 1_554 1_554 n
ZrLi O2 ZrLi 91.614(31) 2_555 4_555 n
ZrLi O2 LiFe 121.351(21) 2_555 1_554 n
ZrLi O2 LiFe 121.351(21) 4_555 1_554 n
Fe1 O3 P1 128.93(4) 2_544 1_555 n
Fe1 O3 Li 110.787(24) 2_544 1_555 n
Fe1 O3 ZrFe 127.429(28) 2_544 1_554 n
Fe1 O3 ZrFe 0.0 2_544 2_544 n
Fe1 O3 ZrLi 110.787(24) 2_544 1_555 n
Fe1 O3 LiFe 127.429(28) 2_544 1_554 n
Fe1 O3 LiFe 0.0 2_544 2_544 n
P1 O3 Li 88.83(4) 1_555 1_555 n
P1 O3 ZrFe 95.005(31) 1_555 1_554 n
P1 O3 ZrFe 128.93(4) 1_555 2_544 n
P1 O3 ZrLi 88.83(4) 1_555 1_555 n
P1 O3 LiFe 95.005(31) 1_555 1_554 n
P1 O3 LiFe 128.93(4) 1_555 2_544 n
Li O3 ZrFe 95.218(20) 1_555 1_554 n
Li O3 ZrFe 110.784(24) 1_555 2_544 n
Li O3 ZrLi 0.0 1_555 1_555 n
Li O3 LiFe 95.218(20) 1_555 1_554 n
Li O3 LiFe 110.784(24) 1_555 2_544 n
ZrFe O3 ZrFe 127.435(28) 1_554 2_544 n
ZrFe O3 ZrLi 95.218(20) 1_554 1_555 n
ZrFe O3 LiFe 0.0 1_554 1_554 n
ZrFe O3 LiFe 127.435(28) 1_554 2_544 n
ZrFe O3 ZrLi 110.784(24) 2_544 1_555 n
ZrFe O3 LiFe 127.435(28) 2_544 1_554 n
ZrFe O3 LiFe 0.0 2_544 2_544 n
ZrLi O3 LiFe 95.218(20) 1_555 1_554 n
ZrLi O3 LiFe 110.784(24) 1_555 2_544 n
LiFe O3 LiFe 127.435(28) 1_554 2_544 n
P1 Li P1 179.972 1_555 -1_555 n
P1 Li O1 81.326(20) 1_555 1_554 n
P1 Li O1 98.674(20) 1_555 -1_556 n
P1 Li O2 144.880(23) 1_555 2_544 n
P1 Li O2 35.120(23) 1_555 -2_566 n
P1 Li O3 35.642(19) 1_555 1_555 n
P1 Li O3 144.358(19) 1_555 -1_555 n
P1 Li Li 124.396(9) 1_555 3_545 n
P1 Li Li 55.604(9) 1_555 3_555 n
P1 Li ZrLi 124.396(9) 1_555 3_545 n
P1 Li ZrLi 55.604(9) 1_555 3_555 n
P1 Li O1 98.674(20) -1_555 1_554 n
P1 Li O1 81.326(20) -1_555 -1_556 n
P1 Li O2 35.120(23) -1_555 2_544 n
P1 Li O2 144.880(23) -1_555 -2_566 n
P1 Li O3 144.358(19) -1_555 1_555 n
P1 Li O3 35.642(19) -1_555 -1_555 n
P1 Li Li 55.604(9) -1_555 3_545 n
P1 Li Li 124.396(9) -1_555 3_555 n
P1 Li ZrLi 55.604(9) -1_555 3_545 n
P1 Li ZrLi 124.396(9) -1_555 3_555 n
O1 Li O1 180.0 1_554 -1_556 n
O1 Li O2 91.570(23) 1_554 2_544 n
O1 Li O2 88.430(23) 1_554 -2_566 n
O1 Li O3 83.536(23) 1_554 1_555 n
O1 Li O3 96.464(23) 1_554 -1_555 n
O1 Li Li 133.592(15) 1_554 3_545 n
O1 Li Li 46.408(15) 1_554 3_555 n
O1 Li ZrLi 133.592(15) 1_554 3_545 n
O1 Li ZrLi 46.408(15) 1_554 3_555 n
O1 Li O2 88.430(23) -1_556 2_544 n
O1 Li O2 91.570(23) -1_556 -2_566 n
O1 Li O3 96.464(23) -1_556 1_555 n
O1 Li O3 83.536(23) -1_556 -1_555 n
O1 Li Li 46.408(15) -1_556 3_545 n
O1 Li Li 133.592(15) -1_556 3_555 n
O1 Li ZrLi 46.408(15) -1_556 3_545 n
O1 Li ZrLi 133.592(15) -1_556 3_555 n
O2 Li O2 180.0 2_544 -2_566 n
O2 Li O3 109.593(20) 2_544 1_555 n
O2 Li O3 70.407(20) 2_544 -1_555 n
O2 Li Li 44.193(15) 2_544 3_545 n
O2 Li Li 135.807(15) 2_544 3_555 n
O2 Li ZrLi 44.193(15) 2_544 3_545 n
O2 Li ZrLi 135.807(15) 2_544 3_555 n
O2 Li O3 70.407(20) -2_566 1_555 n
O2 Li O3 109.593(20) -2_566 -1_555 n
O2 Li Li 135.807(15) -2_566 3_545 n
O2 Li Li 44.193(15) -2_566 3_555 n
O2 Li ZrLi 135.807(15) -2_566 3_545 n
O2 Li ZrLi 44.193(15) -2_566 3_555 n
O3 Li O3 180.0 1_555 -1_555 n
O3 Li Li 97.470(12) 1_555 3_545 n
O3 Li Li 82.530(12) 1_555 3_555 n
O3 Li ZrLi 97.470(12) 1_555 3_545 n
O3 Li ZrLi 82.530(12) 1_555 3_555 n
O3 Li Li 82.530(12) -1_555 3_545 n
O3 Li Li 97.470(12) -1_555 3_555 n
O3 Li ZrLi 82.530(12) -1_555 3_545 n
O3 Li ZrLi 97.470(12) -1_555 3_555 n
Li Li Li 180.0 3_545 3_555 n
Li Li ZrLi 0.0 3_545 3_545 n
Li Li ZrLi 180.0 3_545 3_555 n
Li Li ZrLi 180.0 3_555 3_545 n
Li Li ZrLi 0.0 3_555 3_555 n
ZrLi Li ZrLi 180.0 3_545 3_555 n
Fe1 ZrFe P1 70.413(9) 1_555 1_556 n
Fe1 ZrFe O1 6.389(21) 1_555 1_555 n
Fe1 ZrFe O2 172.067(23) 1_555 1_556 n
Fe1 ZrFe O3 76.447(17) 1_555 1_556 n
Fe1 ZrFe O3 94.000(21) 1_555 2_555 n
Fe1 ZrFe O3 76.448(17) 1_555 3_556 n
Fe1 ZrFe O3 94.031(21) 1_555 4_555 n
P1 ZrFe O1 77.002(26) 1_556 1_555 n
P1 ZrFe O2 102.119(26) 1_556 1_556 n
P1 ZrFe O3 32.937(12) 1_556 1_556 n
P1 ZrFe O3 119.566(16) 1_556 2_555 n
P1 ZrFe O3 32.937(12) 1_556 3_556 n
P1 ZrFe O3 119.566(16) 1_556 4_555 n
O1 ZrFe O2 179.120(31) 1_555 1_556 n
O1 ZrFe O3 81.937(24) 1_555 1_556 n
O1 ZrFe O3 90.686(23) 1_555 2_555 n
O1 ZrFe O3 81.937(24) 1_555 3_556 n
O1 ZrFe O3 90.686(23) 1_555 4_555 n
O2 ZrFe O3 97.327(24) 1_556 1_556 n
O2 ZrFe O3 89.757(23) 1_556 2_555 n
O2 ZrFe O3 97.327(24) 1_556 3_556 n
O2 ZrFe O3 89.757(23) 1_556 4_555 n
O3 ZrFe O3 152.484(22) 1_556 2_555 n
O3 ZrFe O3 65.562(24) 1_556 3_556 n
O3 ZrFe O3 87.218(14) 1_556 4_555 n
O3 ZrFe O3 87.218(14) 2_555 3_556 n
O3 ZrFe O3 119.499(29) 2_555 4_555 n
O3 ZrFe O3 152.484(22) 3_556 4_555 n
P1 ZrLi P1 179.972 1_555 -1_555 n
P1 ZrLi O1 81.326(20) 1_555 1_554 n
P1 ZrLi O1 98.674(20) 1_555 -1_556 n
P1 ZrLi O2 144.880(23) 1_555 2_544 n
P1 ZrLi O2 35.120(23) 1_555 -2_566 n
P1 ZrLi O3 35.642(19) 1_555 1_555 n
P1 ZrLi O3 144.358(19) 1_555 -1_555 n
P1 ZrLi Li 124.396(9) 1_555 3_545 n
P1 ZrLi Li 55.604(9) 1_555 3_555 n
P1 ZrLi ZrLi 124.396(9) 1_555 3_545 n
P1 ZrLi ZrLi 55.604(9) 1_555 3_555 n
P1 ZrLi O1 98.674(20) -1_555 1_554 n
P1 ZrLi O1 81.326(20) -1_555 -1_556 n
P1 ZrLi O2 35.120(23) -1_555 2_544 n
P1 ZrLi O2 144.880(23) -1_555 -2_566 n
P1 ZrLi O3 144.358(19) -1_555 1_555 n
P1 ZrLi O3 35.642(19) -1_555 -1_555 n
P1 ZrLi Li 55.604(9) -1_555 3_545 n
P1 ZrLi Li 124.396(9) -1_555 3_555 n
P1 ZrLi ZrLi 55.604(9) -1_555 3_545 n
P1 ZrLi ZrLi 124.396(9) -1_555 3_555 n
O1 ZrLi O1 180.0 1_554 -1_556 n
O1 ZrLi O2 91.570(23) 1_554 2_544 n
O1 ZrLi O2 88.430(23) 1_554 -2_566 n
O1 ZrLi O3 83.536(23) 1_554 1_555 n
O1 ZrLi O3 96.464(23) 1_554 -1_555 n
O1 ZrLi Li 133.592(15) 1_554 3_545 n
O1 ZrLi Li 46.408(15) 1_554 3_555 n
O1 ZrLi ZrLi 133.592(15) 1_554 3_545 n
O1 ZrLi ZrLi 46.408(15) 1_554 3_555 n
O1 ZrLi O2 88.430(23) -1_556 2_544 n
O1 ZrLi O2 91.570(23) -1_556 -2_566 n
O1 ZrLi O3 96.464(23) -1_556 1_555 n
O1 ZrLi O3 83.536(23) -1_556 -1_555 n
O1 ZrLi Li 46.408(15) -1_556 3_545 n
O1 ZrLi Li 133.592(15) -1_556 3_555 n
O1 ZrLi ZrLi 46.408(15) -1_556 3_545 n
O1 ZrLi ZrLi 133.592(15) -1_556 3_555 n
O2 ZrLi O2 180.0 2_544 -2_566 n
O2 ZrLi O3 109.593(20) 2_544 1_555 n
O2 ZrLi O3 70.407(20) 2_544 -1_555 n
O2 ZrLi Li 44.193(15) 2_544 3_545 n
O2 ZrLi Li 135.807(15) 2_544 3_555 n
O2 ZrLi ZrLi 44.193(15) 2_544 3_545 n
O2 ZrLi ZrLi 135.807(15) 2_544 3_555 n
O2 ZrLi O3 70.407(20) -2_566 1_555 n
O2 ZrLi O3 109.593(20) -2_566 -1_555 n
O2 ZrLi Li 135.807(15) -2_566 3_545 n
O2 ZrLi Li 44.193(15) -2_566 3_555 n
O2 ZrLi ZrLi 135.807(15) -2_566 3_545 n
O2 ZrLi ZrLi 44.193(15) -2_566 3_555 n
O3 ZrLi O3 180.0 1_555 -1_555 n
O3 ZrLi Li 97.470(12) 1_555 3_545 n
O3 ZrLi Li 82.530(12) 1_555 3_555 n
O3 ZrLi ZrLi 97.470(12) 1_555 3_545 n
O3 ZrLi ZrLi 82.530(12) 1_555 3_555 n
O3 ZrLi Li 82.530(12) -1_555 3_545 n
O3 ZrLi Li 97.470(12) -1_555 3_555 n
O3 ZrLi ZrLi 82.530(12) -1_555 3_545 n
O3 ZrLi ZrLi 97.470(12) -1_555 3_555 n
Li ZrLi Li 180.0 3_545 3_555 n
Li ZrLi ZrLi 0.0 3_545 3_545 n
Li ZrLi ZrLi 180.0 3_545 3_555 n
Li ZrLi ZrLi 180.0 3_555 3_545 n
Li ZrLi ZrLi 0.0 3_555 3_555 n
ZrLi ZrLi ZrLi 180.0 3_545 3_555 n
Fe1 LiFe P1 70.413(9) 1_555 1_556 n
Fe1 LiFe O1 6.389(21) 1_555 1_555 n
Fe1 LiFe O2 172.067(23) 1_555 1_556 n
Fe1 LiFe O3 76.447(17) 1_555 1_556 n
Fe1 LiFe O3 94.000(21) 1_555 2_555 n
Fe1 LiFe O3 76.448(17) 1_555 3_556 n
Fe1 LiFe O3 94.031(21) 1_555 4_555 n
P1 LiFe O1 77.002(26) 1_556 1_555 n
P1 LiFe O2 102.119(26) 1_556 1_556 n
P1 LiFe O3 32.937(12) 1_556 1_556 n
P1 LiFe O3 119.566(16) 1_556 2_555 n
P1 LiFe O3 32.937(12) 1_556 3_556 n
P1 LiFe O3 119.566(16) 1_556 4_555 n
O1 LiFe O2 179.120(31) 1_555 1_556 n
O1 LiFe O3 81.937(24) 1_555 1_556 n
O1 LiFe O3 90.686(23) 1_555 2_555 n
O1 LiFe O3 81.937(24) 1_555 3_556 n
O1 LiFe O3 90.686(23) 1_555 4_555 n
O2 LiFe O3 97.327(24) 1_556 1_556 n
O2 LiFe O3 89.757(23) 1_556 2_555 n
O2 LiFe O3 97.327(24) 1_556 3_556 n
O2 LiFe O3 89.757(23) 1_556 4_555 n
O3 LiFe O3 152.484(22) 1_556 2_555 n
O3 LiFe O3 65.562(24) 1_556 3_556 n
O3 LiFe O3 87.218(14) 1_556 4_555 n
O3 LiFe O3 87.218(14) 2_555 3_556 n
O3 LiFe O3 119.499(29) 2_555 4_555 n
O3 LiFe O3 152.484(22) 3_556 4_555 n

loop_
_geom_bond_atom_site_label_1
_geom_bond_atom_site_label_2
_geom_bond_distance
_geom_bond_site_symmetry_2
_geom_bond_publ_flag
Fe1 P1 2.8378(8) 1_556 n
Fe1 O1 2.1910(9) 1_555 n
Fe1 O2 2.1071(8) 1_556 n
Fe1 O3 2.2466(5) 1_556 n
Fe1 O3 2.0677(5) 2_555 n
Fe1 O3 2.2466(5) 3_556 n
Fe1 O3 2.0677(5) 4_555 n
Fe1 ZrFe 0.0002 1_555 n
Fe1 LiFe 0.0002 1_555 n
P1 Fe1 2.8378(8) 1_554 n
P1 O1 1.5274(10) 1_555 n
P1 O2 1.5309(10) -2_455 n
P1 O3 1.5489(7) 1_555 n
P1 O3 1.5489(7) 3_555 n
P1 Li 2.6575(6) 1_555 n
P1 Li 2.6575(6) 3_555 n
P1 ZrFe 2.8379(8) 1_554 n
P1 ZrFe 3.2525(8) 1_555 n
P1 ZrFe 3.27097(32) 2_544 n
P1 ZrFe 3.27097(32) 2_554 n
P1 ZrFe 3.2716(9) -2_456 n
P1 ZrLi 2.6575(6) 1_555 n
P1 ZrLi 3.2725(6) 1_556 n
P1 ZrLi 2.6575(6) 3_555 n
P1 ZrLi 3.2725(6) 3_556 n
P1 LiFe 2.8379(8) 1_554 n
O1 Fe1 2.1910(9) 1_555 n
O1 P1 1.5274(10) 1_555 n
O1 Li 2.1772(6) 1_556 n
O1 Li 2.1772(6) 3_556 n
O1 ZrFe 2.1912(9) 1_555 n
O1 ZrLi 2.1772(6) 1_556 n
O1 ZrLi 2.1772(6) 3_556 n
O1 LiFe 2.1912(9) 1_555 n
O2 Fe1 2.1071(8) 1_554 n
O2 P1 1.5309(10) -2_555 n
O2 Li 2.0938(5) 2_555 n
O2 Li 2.0938(5) 4_555 n
O2 ZrFe 2.1069(8) 1_554 n
O2 ZrLi 2.0938(5) 2_555 n
O2 ZrLi 2.0938(5) 4_555 n
O2 LiFe 2.1069(8) 1_554 n
O3 Fe1 2.2466(5) 1_554 n
O3 Fe1 2.0677(5) 2_544 n
O3 P1 1.5489(7) 1_555 n
O3 Li 2.1912(6) 1_555 n
O3 ZrFe 2.2466(5) 1_554 n
O3 ZrFe 2.0677(5) 2_544 n
O3 ZrLi 2.1912(6) 1_555 n
O3 LiFe 2.2466(5) 1_554 n
O3 LiFe 2.0677(5) 2_544 n
Li P1 2.6575(6) 1_555 n
Li P1 2.6575(6) -1_555 n
Li O1 2.1772(6) 1_554 n
Li O1 2.1772(6) -1_556 n
Li O2 2.0938(5) 2_544 n
Li O2 2.0938(5) -2_455 n
Li O3 2.1912(6) 1_555 n
Li O3 2.1912(6) -1_555 n
Li Li 3.00252(4) 3_545 n
Li Li 3.00252(4) 3_555 n
Li ZrFe 3.27783(33) 1_554 n
Li ZrFe 3.50602(14) 2_544 n
Li ZrFe 3.27783(33) -1_556 n
Li ZrFe 3.50602(14) -2_455 n
Li ZrLi 3.00252(4) 3_545 n
Li ZrLi 3.00252(4) 3_555 n
Li LiFe 3.27783(33) 1_554 n
Li LiFe 3.50602(14) 2_544 n
Li LiFe 3.27783(33) -1_556 n
Li LiFe 3.50602(14) -2_455 n
ZrFe Fe1 0.0002 1_555 n
ZrFe P1 3.2525(8) 1_555 n
ZrFe P1 2.8379(8) 1_556 n
ZrFe P1 3.27097(32) 2_545 n
ZrFe P1 3.27097(32) 2_555 n
ZrFe P1 3.2716(9) -2_556 n
ZrFe O1 2.1912(9) 1_555 n
ZrFe O2 2.1069(8) 1_556 n
ZrFe O3 2.2466(5) 1_556 n
ZrFe O3 2.0677(5) 2_555 n
ZrFe O3 2.2466(5) 3_556 n
ZrFe O3 2.0677(5) 4_555 n
ZrFe Li 3.27783(33) 1_556 n
ZrFe Li 3.50602(14) 2_555 n
ZrFe Li 3.27783(33) 3_556 n
ZrFe Li 3.50602(14) 4_555 n
ZrFe ZrLi 3.27783(33) 1_556 n
ZrFe ZrLi 3.50602(14) 2_555 n
ZrFe ZrLi 3.27783(33) 3_556 n
ZrFe ZrLi 3.50602(14) 4_555 n
ZrLi P1 3.2725(6) 1_554 n
ZrLi P1 2.6575(6) 1_555 n
ZrLi P1 2.6575(6) -1_555 n
ZrLi P1 3.2725(6) -1_556 n
ZrLi O1 2.1772(6) 1_554 n
ZrLi O1 2.1772(6) -1_556 n
ZrLi O2 2.0938(5) 2_544 n
ZrLi O2 2.0938(5) -2_455 n
ZrLi O3 2.1912(6) 1_555 n
ZrLi O3 2.1912(6) -1_555 n
ZrLi Li 3.00252(4) 3_545 n
ZrLi Li 3.00252(4) 3_555 n
ZrLi ZrFe 3.27783(33) 1_554 n
ZrLi ZrFe 3.50602(14) 2_544 n
ZrLi ZrFe 3.27783(33) -1_556 n
ZrLi ZrFe 3.50602(14) -2_455 n
ZrLi ZrLi 3.00252(4) 3_545 n
ZrLi ZrLi 3.00252(4) 3_555 n
ZrLi LiFe 3.27783(33) 1_554 n
ZrLi LiFe 3.50602(14) 2_544 n
ZrLi LiFe 3.27783(33) -1_556 n
ZrLi LiFe 3.50602(14) -2_455 n
LiFe Fe1 0.0002 1_555 n
LiFe P1 2.8379(8) 1_556 n
LiFe O1 2.1912(9) 1_555 n
LiFe O2 2.1069(8) 1_556 n
LiFe O3 2.2466(5) 1_556 n
LiFe O3 2.0677(5) 2_555 n
LiFe O3 2.2466(5) 3_556 n
LiFe O3 2.0677(5) 4_555 n
LiFe Li 3.27783(33) 1_556 n
LiFe Li 3.50602(14) 2_555 n
LiFe Li 3.27783(33) 3_556 n
LiFe Li 3.50602(14) 4_555 n
LiFe ZrLi 3.27783(33) 1_556 n
LiFe ZrLi 3.50602(14) 2_555 n
LiFe ZrLi 3.27783(33) 3_556 n
LiFe ZrLi 3.50602(14) 4_555 n
